data_7710393
loop_
_publ_author_name
'Alberto, Roger'
'Csucker, Joshua'
'Jo, Da Kyung'
'Nadeem, Qaisar'
'Blacque, Olivier'
'Fox, Thomas'
'Braband, Henrik'

_publ_section_title
;
 An Isoindoline Bridged [M(\h6-arene)2]+ (M = Re, 99mTc) ansa-Arenophane
 and its Dinuclear Macrocycles with Axial Chirality
;
_journal_name_full 'Dalton Transactions'
_journal_paper_doi 10.1039/D2DT00743F
_journal_year 2022
_chemical_formula_moiety 'C28 H18 N2 O4 Re, F6 P'
_chemical_formula_sum 'C28 H18 F6 N2 O4 P Re'
_chemical_formula_weight 777.61
_space_group_crystal_system triclinic
_space_group_IT_number 2
_space_group_name_Hall '-P 1'
_space_group_name_H-M_alt 'P -1'
_atom_sites_solution_hydrogens geom
_atom_sites_solution_primary dual
_audit_creation_date 2020-11-27
_audit_creation_method
;
Olex2 1.3
(compiled 2020.07.31 svn.rc2a77460 for OlexSys, GUI svn.r6145)
;
_audit_update_record
;
2022-01-18 deposited with the CCDC.	2022-05-31 downloaded from the CCDC.
;
_cell_angle_alpha 102.971(4)
_cell_angle_beta 102.419(4)
_cell_angle_gamma 92.903(4)
_cell_formula_units_Z 2
_cell_length_a 7.1963(3)
_cell_length_b 12.2113(5)
_cell_length_c 14.9263(6)
_cell_measurement_reflns_used 9027
_cell_measurement_temperature 160(1)
_cell_measurement_theta_max 76.4730
_cell_measurement_theta_min 3.0910
_cell_volume 1241.53(9)
_computing_cell_refinement 'CrysAlisPro 1.171.40.84a (Rigaku OD, 2020)'
_computing_data_collection 'CrysAlisPro 1.171.40.84a (Rigaku OD, 2020)'
_computing_data_reduction 'CrysAlisPro 1.171.40.84a (Rigaku OD, 2020)'
_computing_molecular_graphics 'Olex2 1.3 (Dolomanov et al., 2009)'
_computing_publication_material 'Olex2 1.3 (Dolomanov et al., 2009)'
_computing_structure_refinement 'SHELXL (Sheldrick, 2015b)'
_computing_structure_solution 'SHELXT (Sheldrick, 2015a)'
_diffrn_ambient_environment N~2~
_diffrn_ambient_temperature 160(1)
_diffrn_detector 'CCD plate'
_diffrn_detector_area_resol_mean 10.3801
_diffrn_detector_type Atlas
_diffrn_measured_fraction_theta_full 0.999
_diffrn_measured_fraction_theta_max 0.983
_diffrn_measurement_details
;
List of Runs (angles in degrees, time in seconds):

  # Type    Start    End  Width  t~exp~   \w     \q     \k     \f   Frames
#--------------------------------------------------------------------------
  1  \w     27.00  95.80   0.80    3.50    --   43.61-125.00 -60.00   86
  2  \w     13.00  41.00   0.80    3.50    --   43.61  79.00-123.41   35
  3  \w      6.00  82.00   0.80    3.50    --   43.61 -99.00 -60.00   95
  4  \w      6.00  82.00   0.80    3.50    --   43.61 -99.00 -30.00   95
  5  \w      6.00  82.00   0.80    3.50    --   43.61 -99.00 120.00   95
  6  \w    -33.00  76.60   0.80    3.50    --   43.61 -19.00   0.00  137
  7  \w     23.00 115.00   0.80    3.50    --   43.61  37.00   0.00  115
  8  \w     38.00 131.60   0.80   12.00    --  111.00 -30.00   0.00  117
  9  \w    104.00 177.60   0.80   12.00    --  111.00 111.00-180.00   92
 10  \w    103.00 177.40   0.80   12.00    --  111.00  77.00 -60.00   93
 11  \w     41.00 133.00   0.80   12.00    --  111.00 -45.00-120.00  115
 12  \w    103.00 177.40   0.80   12.00    --  111.00  77.00-180.00   93
 13  \w     38.00 108.40   0.80   12.00    --  111.00-111.00 120.00   88
 14  \w     38.00 108.40   0.80   12.00    --  111.00-111.00   0.00   88
 15  \w    104.00 177.60   0.80   12.00    --  111.00 111.00  60.00   92
 16  \w     38.00 108.40   0.80   12.00    --  111.00-111.00-180.00   88
 17  \w     40.00 140.00   0.80   12.00    --  111.00 -77.00-150.00  125
 18  \w     38.00 108.40   0.80   12.00    --  111.00-111.00  60.00   88
 19  \w     43.00 136.60   0.80   12.00    --  111.00 -61.00  60.00  117
 20  \w     89.00 177.00   0.80   12.00    --  111.00  45.00   0.00  110
 21  \w     31.00 107.00   0.80   12.00    --  111.00 -94.00 -90.00   95
 22  \w     90.00 178.00   0.80   12.00    --  111.00  30.00 -30.00  110
 23  \w     31.00 107.00   0.80   12.00    --  111.00 -94.00-150.00   95
 24  \w     31.00 107.00   0.80   12.00    --  111.00 -94.00  30.00   95
 25  \w     38.00 108.40   0.80   12.00    --  111.00-111.00  90.00   88
 26  \w    104.00 177.60   0.80   12.00    --  111.00 111.00 -90.00   92
 27  \w     38.00 131.60   0.80   12.00    --  111.00 -30.00 150.00  117
 28  \w     14.00 114.00   0.80    3.50    --   43.61  74.00   8.44  125
 29  \w     18.00 111.60   0.80    3.50    --   43.61  57.00-180.00  117
 30  \w     18.00 111.60   0.80    3.50    --   43.61  57.00  90.00  117
 31  \w     18.00 111.60   0.80    3.50    --   43.61  57.00 -90.00  117
 32  \w     13.00  41.00   0.80    3.50    --   43.61  79.00 -70.44   35
 33  \w     13.00  41.00   0.80    3.50    --   43.61  78.00 175.90   35
 34  \w     90.00 178.00   0.80   12.00    --  111.00  30.00 150.00  110
 35  \w     85.00 169.00   0.80   12.00    --  111.00  61.00  90.00  105
 36  \w     85.00 177.00   0.80   12.00    --  111.00  61.00 -90.00  115
 37  \w     82.00 178.00   0.80   12.00    --  111.00  71.00 168.85  120
 38  \w     85.00 177.00   0.80   12.00    --  111.00  61.00-115.19  115
 39  \w     71.00 177.40   0.80   12.00    --  111.00  15.00  90.00  133
;
_diffrn_measurement_device 'four-circle diffractometer'
_diffrn_measurement_device_type 'SuperNova, Dual, Cu at home/near, Atlas'
_diffrn_measurement_method '\w scans'
_diffrn_orient_matrix_type 'CrysAlisPro convention (1999,Acta A55,543-557)'
_diffrn_orient_matrix_UB_11 0.1154303000
_diffrn_orient_matrix_UB_12 0.0563559000
_diffrn_orient_matrix_UB_13 0.1009795000
_diffrn_orient_matrix_UB_21 0.1859049000
_diffrn_orient_matrix_UB_22 -0.0023543000
_diffrn_orient_matrix_UB_23 -0.0355005000
_diffrn_orient_matrix_UB_31 -0.0263035000
_diffrn_orient_matrix_UB_32 0.1173119000
_diffrn_orient_matrix_UB_33 -0.0200646000
_diffrn_radiation_monochromator mirror
_diffrn_radiation_probe x-ray
_diffrn_radiation_type 'Cu K\a'
_diffrn_radiation_wavelength 1.54184
_diffrn_reflns_av_unetI/netI 0.0323
_diffrn_reflns_Laue_measured_fraction_full 0.999
_diffrn_reflns_Laue_measured_fraction_max 0.983
_diffrn_reflns_limit_h_max 9
_diffrn_reflns_limit_h_min -9
_diffrn_reflns_limit_k_max 15
_diffrn_reflns_limit_k_min -13
_diffrn_reflns_limit_l_max 18
_diffrn_reflns_limit_l_min -18
_diffrn_reflns_number 9155
_diffrn_reflns_point_group_measured_fraction_full 0.999
_diffrn_reflns_point_group_measured_fraction_max 0.983
_diffrn_reflns_theta_full 67.684
_diffrn_reflns_theta_max 77.319
_diffrn_reflns_theta_min 3.124
_diffrn_source 'micro-focus sealed X-ray tube'
_diffrn_source_type 'SuperNova (Cu) X-ray Source'
_exptl_absorpt_coefficient_mu 10.980
_exptl_absorpt_correction_T_max 0.806
_exptl_absorpt_correction_T_min 0.481
_exptl_absorpt_correction_type analytical
_exptl_absorpt_process_details
;
CrysAlisPro 1.171.40.84a (Rigaku Oxford Diffraction, 2020)
Analytical numeric absorption correction using a multifaceted crystal
model based on expressions derived by R.C. Clark & J.S. Reid.
(Clark, R. C. & Reid, J. S. (1995). Acta Cryst. A51, 887-897)
Empirical absorption correction using spherical harmonics,
implemented in SCALE3 ABSPACK scaling algorithm.
;
_exptl_crystal_colour yellow
_exptl_crystal_density_diffrn 2.080
_exptl_crystal_description plate
_exptl_crystal_F_000 752
_exptl_crystal_size_max 0.08
_exptl_crystal_size_mid 0.04
_exptl_crystal_size_min 0.02
_refine_diff_density_max 1.087
_refine_diff_density_min -1.500
_refine_diff_density_rms 0.134
_refine_ls_extinction_method none
_refine_ls_goodness_of_fit_ref 1.049
_refine_ls_hydrogen_treatment constr
_refine_ls_matrix_type full
_refine_ls_number_parameters 383
_refine_ls_number_reflns 9155
_refine_ls_number_restraints 0
_refine_ls_restrained_S_all 1.049
_refine_ls_R_factor_all 0.0417
_refine_ls_R_factor_gt 0.0332
_refine_ls_shift/su_max 0.001
_refine_ls_shift/su_mean 0.000
_refine_ls_structure_factor_coef Fsqd
_refine_ls_weighting_details 'w=1/[\s^2^(Fo^2^)+(0.0608P)^2^] where P=(Fo^2^+2Fc^2^)/3'
_refine_ls_weighting_scheme calc
_refine_ls_wR_factor_gt 0.0881
_refine_ls_wR_factor_ref 0.0917
_reflns_Friedel_coverage 0.000
_reflns_number_gt 7820
_reflns_number_total 9155
_reflns_threshold_expression 'I > 2\s(I)'
_twin_special_details
;
Component 2 rotated by 179.9916\% 
around [-0.00 1.00 0.00] (reciprocal) or [0.17 0.97 0.20] (direct)
;
_cod_data_source_file d2dt00743f2.cif
_cod_data_source_block '[3][PF6]'
_cod_database_code 7710393
_shelx_shelxl_version_number 2018/3
_shelx_space_group_comment
;
The symmetry employed for this shelxl refinement is uniquely defined
by the following loop, which should always be used as a source of
symmetry information in preference to the above space-group names.
They are only intended as comments.
;
_shelx_estimated_absorpt_t_max 0.810
_shelx_estimated_absorpt_t_min 0.474
_olex2_refinement_description
;
1. Twinned data refinement
 Scales: 0.8240(5)
 0.1760(5)
2. Fixed Uiso
 At 1.2 times of:
  All C(H) groups
3.a Aromatic/amide H refined with riding coordinates:
 C2(H2), C3(H3), C4(H4), C5(H5), C6(H6), C11(H11), C12(H12), C13(H13),
 C14(H14), C16(H16), C17(H17), C18(H18), C19(H19), C20(H20), C25(H25), C26(H26),
  C27(H27), C28(H28)
;
_olex2_submission_special_instructions 'No special instructions were received'
_oxdiff_exptl_absorpt_empirical_details
;
Empirical correction (ABSPACK) includes:
- Absorption correction using spherical harmonics
- Frame scaling
;
_oxdiff_exptl_absorpt_empirical_full_max 1.715
_oxdiff_exptl_absorpt_empirical_full_min 0.611
_oxdiff_twin_integration_method simultaneous
_oxdiff_twin_items 2

loop_
_space_group_symop_operation_xyz
'x, y, z'
'-x, -y, -z'

loop_
_atom_site_label
_atom_site_type_symbol
_atom_site_fract_x
_atom_site_fract_y
_atom_site_fract_z
_atom_site_U_iso_or_equiv
_atom_site_adp_type
_atom_site_occupancy
_atom_site_site_symmetry_order
_atom_site_calc_flag
_atom_site_refinement_flags_posn
_atom_site_refinement_flags_adp
_atom_site_refinement_flags_occupancy
_atom_site_disorder_assembly
_atom_site_disorder_group
C1 C 0.7196(8) 0.3769(4) 0.7591(4) 0.0240(10) Uani 1 1 d . . . . .
C2 C 0.6637(8) 0.2761(5) 0.6860(4) 0.0277(11) Uani 1 1 d . . . . .
H2 H 0.594799 0.279285 0.624907 0.033 Uiso 1 1 calc R U . . .
C3 C 0.7111(9) 0.1713(5) 0.7048(5) 0.0335(13) Uani 1 1 d . . . . .
H3 H 0.677769 0.104016 0.655751 0.040 Uiso 1 1 calc R U . . .
C4 C 0.8081(9) 0.1666(5) 0.7965(5) 0.0356(14) Uani 1 1 d . . . . .
H4 H 0.839527 0.095946 0.808868 0.043 Uiso 1 1 calc R U . . .
C5 C 0.8592(8) 0.2661(6) 0.8704(5) 0.0342(13) Uani 1 1 d . . . . .
H5 H 0.923312 0.262214 0.932091 0.041 Uiso 1 1 calc R U . . .
C6 C 0.8136(8) 0.3717(5) 0.8514(4) 0.0296(11) Uani 1 1 d . . . . .
H6 H 0.846317 0.438831 0.900571 0.035 Uiso 1 1 calc R U . . .
C7 C 0.6430(8) 0.5803(5) 0.8005(4) 0.0253(10) Uani 1 1 d . . . . .
C8 C 0.6277(8) 0.6707(5) 0.7484(4) 0.0254(10) Uani 1 1 d . . . . .
C9 C 0.6510(8) 0.6261(5) 0.6577(4) 0.0255(11) Uani 1 1 d . . . . .
C10 C 0.6905(8) 0.5074(5) 0.6495(4) 0.0256(11) Uani 1 1 d . . . . .
C11 C 0.5989(8) 0.7825(5) 0.7785(4) 0.0302(12) Uani 1 1 d . . . . .
H11 H 0.586382 0.813302 0.841022 0.036 Uiso 1 1 calc R U . . .
C12 C 0.5890(9) 0.8483(5) 0.7124(5) 0.0353(13) Uani 1 1 d . . . . .
H12 H 0.568708 0.925647 0.730307 0.042 Uiso 1 1 calc R U . . .
C13 C 0.6082(9) 0.8029(5) 0.6204(5) 0.0355(13) Uani 1 1 d . . . . .
H13 H 0.597376 0.849233 0.576625 0.043 Uiso 1 1 calc R U . . .
C14 C 0.6429(9) 0.6913(5) 0.5924(4) 0.0315(12) Uani 1 1 d . . . . .
H14 H 0.660484 0.660678 0.530747 0.038 Uiso 1 1 calc R U . . .
C15 C 0.2731(7) 0.3358(4) 0.8107(4) 0.0216(10) Uani 1 1 d . . . . .
C16 C 0.3764(8) 0.3454(4) 0.9052(4) 0.0248(10) Uani 1 1 d . . . . .
H16 H 0.408858 0.417482 0.948248 0.030 Uiso 1 1 calc R U . . .
C17 C 0.4305(8) 0.2470(5) 0.9349(4) 0.0268(11) Uani 1 1 d . . . . .
H17 H 0.497286 0.253291 0.998352 0.032 Uiso 1 1 calc R U . . .
C18 C 0.3862(8) 0.1392(4) 0.8708(4) 0.0264(11) Uani 1 1 d . . . . .
H18 H 0.423686 0.073480 0.890923 0.032 Uiso 1 1 calc R U . . .
C19 C 0.2862(8) 0.1307(4) 0.7772(4) 0.0284(11) Uani 1 1 d . . . . .
H19 H 0.256868 0.058501 0.734256 0.034 Uiso 1 1 calc R U . . .
C20 C 0.2280(7) 0.2273(4) 0.7453(4) 0.0238(10) Uani 1 1 d . . . . .
H20 H 0.160491 0.220255 0.681806 0.029 Uiso 1 1 calc R U . . .
C21 C 0.1829(7) 0.5355(4) 0.8391(4) 0.0230(10) Uani 1 1 d . . . . .
C22 C 0.1533(7) 0.6175(4) 0.7801(4) 0.0219(10) Uani 1 1 d . . . . .
C23 C 0.1700(8) 0.5662(5) 0.6891(4) 0.0248(10) Uani 1 1 d . . . . .
C24 C 0.2160(8) 0.4492(4) 0.6871(4) 0.0233(10) Uani 1 1 d . . . . .
C25 C 0.1145(7) 0.7313(4) 0.8015(4) 0.0228(10) Uani 1 1 d . . . . .
H25 H 0.101134 0.767485 0.862769 0.027 Uiso 1 1 calc R U . . .
C26 C 0.0966(9) 0.7877(5) 0.7313(4) 0.0296(11) Uani 1 1 d . . . . .
H26 H 0.072619 0.864789 0.744786 0.036 Uiso 1 1 calc R U . . .
C27 C 0.1125(9) 0.7358(5) 0.6405(4) 0.0317(12) Uani 1 1 d . . . . .
H27 H 0.096569 0.777379 0.593103 0.038 Uiso 1 1 calc R U . . .
C28 C 0.1516(8) 0.6232(5) 0.6182(4) 0.0285(11) Uani 1 1 d . . . . .
H28 H 0.165044 0.587433 0.556824 0.034 Uiso 1 1 calc R U . . .
N1 N 0.6820(7) 0.4827(4) 0.7378(3) 0.0238(9) Uani 1 1 d . . . . .
N2 N 0.2202(6) 0.4337(4) 0.7795(3) 0.0229(9) Uani 1 1 d . . . . .
O1 O 0.7284(7) 0.4408(4) 0.5845(3) 0.0356(10) Uani 1 1 d . . . . .
O2 O 0.6243(6) 0.5833(3) 0.8799(3) 0.0322(9) Uani 1 1 d . . . . .
O3 O 0.2498(6) 0.3793(3) 0.6233(3) 0.0308(9) Uani 1 1 d . . . . .
O4 O 0.1786(6) 0.5469(3) 0.9205(3) 0.0276(8) Uani 1 1 d . . . . .
Re1 Re 0.54562(3) 0.25407(2) 0.80831(2) 0.02040(8) Uani 1 1 d . . . . .
F1 F 0.2201(7) 0.0411(5) 0.5453(3) 0.0628(13) Uani 1 1 d . . . . .
F2 F 0.0510(9) -0.1261(3) 0.4672(3) 0.0611(14) Uani 1 1 d . . . . .
F3 F -0.0230(7) -0.0217(3) 0.5995(3) 0.0458(10) Uani 1 1 d . . . . .
P1 P 0.000000 0.000000 0.500000 0.0322(4) Uani 1 2 d S . P . .
F4 F 0.9212(7) 0.8702(3) 0.9828(3) 0.0466(10) Uani 1 1 d . . . . .
F5 F 1.2125(6) 0.9683(4) 1.0290(3) 0.0526(11) Uani 1 1 d . . . . .
F6 F 1.0157(7) 0.9787(3) 0.8926(3) 0.0476(10) Uani 1 1 d . . . . .
P2 P 1.000000 1.000000 1.000000 0.0290(4) Uani 1 2 d S . P . .

loop_
_atom_site_aniso_label
_atom_site_aniso_U_11
_atom_site_aniso_U_22
_atom_site_aniso_U_33
_atom_site_aniso_U_23
_atom_site_aniso_U_13
_atom_site_aniso_U_12
C1 0.022(3) 0.025(2) 0.029(3) 0.007(2) 0.015(2) -0.0019(19)
C2 0.033(3) 0.031(3) 0.027(3) 0.010(2) 0.019(2) 0.007(2)
C3 0.041(3) 0.030(3) 0.037(3) 0.005(2) 0.025(3) 0.011(2)
C4 0.031(3) 0.036(3) 0.055(4) 0.021(3) 0.025(3) 0.020(2)
C5 0.016(2) 0.050(3) 0.039(3) 0.020(3) 0.000(2) 0.005(2)
C6 0.023(3) 0.034(3) 0.033(3) 0.010(2) 0.008(2) -0.003(2)
C7 0.025(3) 0.028(3) 0.023(2) 0.003(2) 0.007(2) -0.001(2)
C8 0.020(2) 0.029(3) 0.026(3) 0.006(2) 0.0054(19) -0.0025(19)
C9 0.024(3) 0.028(3) 0.023(3) 0.005(2) 0.007(2) -0.004(2)
C10 0.026(3) 0.030(3) 0.021(2) 0.006(2) 0.009(2) -0.004(2)
C11 0.028(3) 0.030(3) 0.032(3) 0.003(2) 0.012(2) -0.001(2)
C12 0.035(3) 0.028(3) 0.044(3) 0.011(2) 0.009(3) 0.001(2)
C13 0.036(3) 0.037(3) 0.037(3) 0.017(3) 0.007(3) 0.001(2)
C14 0.033(3) 0.038(3) 0.026(3) 0.013(2) 0.006(2) -0.001(2)
C15 0.021(2) 0.022(2) 0.022(2) 0.0020(19) 0.0079(19) 0.0024(18)
C16 0.029(3) 0.025(2) 0.021(2) 0.0018(19) 0.012(2) 0.003(2)
C17 0.030(3) 0.036(3) 0.020(2) 0.012(2) 0.013(2) 0.003(2)
C18 0.024(3) 0.024(2) 0.036(3) 0.015(2) 0.012(2) -0.0012(19)
C19 0.031(3) 0.021(2) 0.034(3) 0.005(2) 0.011(2) -0.003(2)
C20 0.020(2) 0.025(2) 0.024(2) 0.003(2) 0.0023(19) 0.0001(18)
C21 0.020(2) 0.023(2) 0.026(3) 0.0023(19) 0.0085(19) 0.0044(18)
C22 0.017(2) 0.024(2) 0.026(3) 0.005(2) 0.0098(19) 0.0045(18)
C23 0.023(3) 0.029(3) 0.023(3) 0.004(2) 0.008(2) 0.003(2)
C24 0.022(2) 0.027(2) 0.023(2) 0.005(2) 0.0071(19) 0.0052(19)
C25 0.022(2) 0.020(2) 0.022(2) -0.0029(18) 0.0048(18) 0.0019(18)
C26 0.033(3) 0.027(3) 0.033(3) 0.010(2) 0.010(2) 0.005(2)
C27 0.034(3) 0.032(3) 0.034(3) 0.013(2) 0.013(2) 0.007(2)
C28 0.027(3) 0.032(3) 0.026(3) 0.008(2) 0.005(2) 0.006(2)
N1 0.028(2) 0.023(2) 0.021(2) 0.0056(17) 0.0078(17) -0.0019(17)
N2 0.025(2) 0.023(2) 0.021(2) 0.0018(16) 0.0094(17) 0.0023(16)
O1 0.053(3) 0.032(2) 0.027(2) 0.0050(16) 0.0226(19) 0.0005(18)
O2 0.042(2) 0.033(2) 0.0239(19) 0.0051(16) 0.0139(17) 0.0019(17)
O3 0.041(2) 0.031(2) 0.0220(18) 0.0047(15) 0.0117(16) 0.0094(17)
O4 0.036(2) 0.0257(18) 0.0242(19) 0.0044(15) 0.0142(16) 0.0053(15)
Re1 0.02038(12) 0.02116(12) 0.02114(12) 0.00579(8) 0.00738(8) 0.00185(8)
F1 0.051(3) 0.086(4) 0.042(2) 0.009(2) 0.002(2) -0.009(2)
F2 0.113(4) 0.034(2) 0.036(2) 0.0094(17) 0.013(2) 0.020(2)
F3 0.068(3) 0.044(2) 0.0274(18) 0.0124(16) 0.0123(18) 0.0016(19)
P1 0.0480(13) 0.0251(9) 0.0217(9) 0.0051(7) 0.0058(8) 0.0011(8)
F4 0.063(3) 0.0299(18) 0.046(2) 0.0088(16) 0.011(2) 0.0029(17)
F5 0.041(2) 0.060(3) 0.061(3) 0.022(2) 0.010(2) 0.021(2)
F6 0.076(3) 0.041(2) 0.0293(19) 0.0092(16) 0.0178(19) 0.019(2)
P2 0.0358(11) 0.0262(9) 0.0260(9) 0.0060(7) 0.0077(8) 0.0097(8)

loop_
_atom_type_symbol
_atom_type_description
_atom_type_scat_dispersion_real
_atom_type_scat_dispersion_imag
_atom_type_scat_source
C C 0.0181 0.0091 'International Tables Vol C Tables 4.2.6.8 and 6.1.1.4'
H H 0.0000 0.0000 'International Tables Vol C Tables 4.2.6.8 and 6.1.1.4'
F F 0.0727 0.0534 'International Tables Vol C Tables 4.2.6.8 and 6.1.1.4'
N N 0.0311 0.0180 'International Tables Vol C Tables 4.2.6.8 and 6.1.1.4'
O O 0.0492 0.0322 'International Tables Vol C Tables 4.2.6.8 and 6.1.1.4'
P P 0.2955 0.4335 'International Tables Vol C Tables 4.2.6.8 and 6.1.1.4'
Re Re -5.2083 5.8923 'International Tables Vol C Tables 4.2.6.8 and 6.1.1.4'

loop_
_exptl_crystal_face_index_h
_exptl_crystal_face_index_k
_exptl_crystal_face_index_l
_exptl_crystal_face_perp_dist
0 -1 0 0.0108
0 1 0 0.0108
-4 1 -1 0.0369
4 -1 1 0.0369
0 0 1 0.0093
0 0 -1 0.0293
3 2 -5 0.0427
-4 -2 5 0.0265

loop_
_geom_angle_atom_site_label_1
_geom_angle_atom_site_label_2
_geom_angle_atom_site_label_3
_geom_angle
_geom_angle_site_symmetry_1
_geom_angle_site_symmetry_3
_geom_angle_publ_flag
C2 C1 N1 119.1(5) . . ?
C2 C1 Re1 70.9(3) . . ?
C6 C1 C2 120.2(5) . . ?
C6 C1 N1 120.6(5) . . ?
C6 C1 Re1 70.8(3) . . ?
N1 C1 Re1 131.8(4) . . ?
C1 C2 H2 120.2 . . ?
C1 C2 Re1 72.0(3) . . ?
C3 C2 C1 119.7(6) . . ?
C3 C2 H2 120.2 . . ?
C3 C2 Re1 72.0(3) . . ?
Re1 C2 H2 127.9 . . ?
C2 C3 H3 120.0 . . ?
C2 C3 Re1 71.2(3) . . ?
C4 C3 C2 119.9(6) . . ?
C4 C3 H3 120.0 . . ?
C4 C3 Re1 71.3(3) . . ?
Re1 C3 H3 130.0 . . ?
C3 C4 H4 119.6 . . ?
C3 C4 C5 120.7(5) . . ?
C3 C4 Re1 72.0(3) . . ?
C5 C4 H4 119.6 . . ?
C5 C4 Re1 71.3(3) . . ?
Re1 C4 H4 129.6 . . ?
C4 C5 H5 120.3 . . ?
C4 C5 C6 119.4(6) . . ?
C4 C5 Re1 71.7(3) . . ?
C6 C5 H5 120.3 . . ?
C6 C5 Re1 71.3(3) . . ?
Re1 C5 H5 128.9 . . ?
C1 C6 C5 120.0(5) . . ?
C1 C6 H6 120.0 . . ?
C1 C6 Re1 72.3(3) . . ?
C5 C6 H6 120.0 . . ?
C5 C6 Re1 71.5(3) . . ?
Re1 C6 H6 128.3 . . ?
N1 C7 C8 106.4(4) . . ?
O2 C7 C8 129.3(5) . . ?
O2 C7 N1 124.3(5) . . ?
C9 C8 C7 108.6(5) . . ?
C11 C8 C7 129.7(5) . . ?
C11 C8 C9 121.8(5) . . ?
C8 C9 C10 108.7(5) . . ?
C14 C9 C8 121.6(5) . . ?
C14 C9 C10 129.7(5) . . ?
N1 C10 C9 106.4(4) . . ?
O1 C10 C9 129.7(5) . . ?
O1 C10 N1 123.9(5) . . ?
C8 C11 H11 121.6 . . ?
C8 C11 C12 116.7(5) . . ?
C12 C11 H11 121.6 . . ?
C11 C12 H12 119.2 . . ?
C11 C12 C13 121.6(6) . . ?
C13 C12 H12 119.2 . . ?
C12 C13 H13 119.5 . . ?
C14 C13 C12 120.9(6) . . ?
C14 C13 H13 119.5 . . ?
C9 C14 H14 121.3 . . ?
C13 C14 C9 117.4(6) . . ?
C13 C14 H14 121.3 . . ?
C16 C15 C20 120.1(5) . . ?
C16 C15 Re1 70.9(3) . . ?
C20 C15 Re1 71.6(3) . . ?
N2 C15 C16 120.4(4) . . ?
N2 C15 C20 119.5(5) . . ?
N2 C15 Re1 127.9(3) . . ?
C15 C16 H16 120.2 . . ?
C15 C16 Re1 72.1(3) . . ?
C17 C16 C15 119.7(5) . . ?
C17 C16 H16 120.2 . . ?
C17 C16 Re1 71.6(3) . . ?
Re1 C16 H16 128.3 . . ?
C16 C17 H17 119.7 . . ?
C16 C17 C18 120.7(5) . . ?
C16 C17 Re1 71.5(3) . . ?
C18 C17 H17 119.7 . . ?
C18 C17 Re1 71.9(3) . . ?
Re1 C17 H17 129.5 . . ?
C17 C18 H18 120.4 . . ?
C17 C18 Re1 71.2(3) . . ?
C19 C18 C17 119.2(5) . . ?
C19 C18 H18 120.4 . . ?
C19 C18 Re1 71.4(3) . . ?
Re1 C18 H18 129.3 . . ?
C18 C19 H19 119.2 . . ?
C18 C19 C20 121.6(5) . . ?
C18 C19 Re1 72.1(3) . . ?
C20 C19 H19 119.2 . . ?
C20 C19 Re1 72.3(3) . . ?
Re1 C19 H19 128.9 . . ?
C15 C20 H20 120.7 . . ?
C15 C20 Re1 71.3(3) . . ?
C19 C20 C15 118.7(5) . . ?
C19 C20 H20 120.7 . . ?
C19 C20 Re1 70.9(3) . . ?
Re1 C20 H20 129.5 . . ?
N2 C21 C22 106.0(4) . . ?
O4 C21 C22 129.3(5) . . ?
O4 C21 N2 124.7(5) . . ?
C23 C22 C21 109.1(4) . . ?
C23 C22 C25 119.8(5) . . ?
C25 C22 C21 131.1(5) . . ?
C22 C23 C24 108.5(5) . . ?
C28 C23 C22 122.3(5) . . ?
C28 C23 C24 129.2(5) . . ?
N2 C24 C23 106.1(4) . . ?
O3 C24 C23 128.9(5) . . ?
O3 C24 N2 124.9(5) . . ?
C22 C25 H25 121.0 . . ?
C26 C25 C22 117.9(5) . . ?
C26 C25 H25 121.0 . . ?
C25 C26 H26 119.0 . . ?
C25 C26 C27 122.0(5) . . ?
C27 C26 H26 119.0 . . ?
C26 C27 H27 119.6 . . ?
C26 C27 C28 120.7(5) . . ?
C28 C27 H27 119.6 . . ?
C23 C28 C27 117.3(5) . . ?
C23 C28 H28 121.4 . . ?
C27 C28 H28 121.4 . . ?
C1 N1 C10 123.5(4) . . ?
C7 N1 C1 126.4(4) . . ?
C7 N1 C10 110.0(4) . . ?
C15 N2 C21 124.5(4) . . ?
C15 N2 C24 125.0(4) . . ?
C24 N2 C21 110.2(4) . . ?
C1 Re1 C15 102.2(2) . . ?
C1 Re1 C20 117.1(2) . . ?
C2 Re1 C1 37.0(2) . . ?
C2 Re1 C3 36.8(2) . . ?
C2 Re1 C4 66.3(2) . . ?
C2 Re1 C15 111.6(2) . . ?
C2 Re1 C16 139.2(2) . . ?
C2 Re1 C17 175.4(2) . . ?
C2 Re1 C18 147.5(2) . . ?
C2 Re1 C19 117.3(2) . . ?
C2 Re1 C20 102.3(2) . . ?
C3 Re1 C1 66.2(2) . . ?
C3 Re1 C15 140.0(2) . . ?
C3 Re1 C20 111.8(2) . . ?
C4 Re1 C1 78.0(2) . . ?
C4 Re1 C3 36.7(2) . . ?
C4 Re1 C15 176.4(2) . . ?
C4 Re1 C18 101.7(2) . . ?
C4 Re1 C20 139.6(2) . . ?
C5 Re1 C1 66.5(2) . . ?
C5 Re1 C2 79.0(2) . . ?
C5 Re1 C3 66.6(3) . . ?
C5 Re1 C4 36.9(3) . . ?
C5 Re1 C15 146.4(2) . . ?
C5 Re1 C16 114.9(2) . . ?
C5 Re1 C17 100.5(2) . . ?
C5 Re1 C18 110.1(2) . . ?
C5 Re1 C19 138.8(2) . . ?
C5 Re1 C20 175.5(2) . . ?
C6 Re1 C1 36.8(2) . . ?
C6 Re1 C2 66.9(2) . . ?
C6 Re1 C3 78.7(2) . . ?
C6 Re1 C4 66.5(2) . . ?
C6 Re1 C5 37.2(2) . . ?
C6 Re1 C15 115.8(2) . . ?
C6 Re1 C16 100.4(2) . . ?
C6 Re1 C17 110.0(2) . . ?
C6 Re1 C18 138.3(2) . . ?
C6 Re1 C19 174.8(2) . . ?
C6 Re1 C20 147.3(2) . . ?
C15 Re1 C20 37.12(18) . . ?
C16 Re1 C1 110.7(2) . . ?
C16 Re1 C3 176.0(2) . . ?
C16 Re1 C4 146.4(2) . . ?
C16 Re1 C15 36.99(19) . . ?
C16 Re1 C17 36.9(2) . . ?
C16 Re1 C18 66.7(2) . . ?
C16 Re1 C19 78.5(2) . . ?
C16 Re1 C20 66.9(2) . . ?
C17 Re1 C1 138.6(2) . . ?
C17 Re1 C3 147.1(2) . . ?
C17 Re1 C4 116.0(2) . . ?
C17 Re1 C15 66.3(2) . . ?
C17 Re1 C18 36.9(2) . . ?
C17 Re1 C20 78.5(2) . . ?
C18 Re1 C1 174.8(2) . . ?
C18 Re1 C3 116.6(2) . . ?
C18 Re1 C15 78.5(2) . . ?
C18 Re1 C20 66.5(2) . . ?
C19 Re1 C1 148.4(2) . . ?
C19 Re1 C3 102.9(2) . . ?
C19 Re1 C4 111.7(2) . . ?
C19 Re1 C15 66.3(2) . . ?
C19 Re1 C17 66.0(2) . . ?
C19 Re1 C18 36.6(2) . . ?
C19 Re1 C20 36.8(2) . . ?
F1 P1 F1 180.0 2_556 . ?
F1 P1 F2 90.1(3) 2_556 2_556 ?
F1 P1 F2 90.1(3) . . ?
F1 P1 F2 89.9(3) 2_556 . ?
F1 P1 F2 89.9(3) . 2_556 ?
F1 P1 F3 89.4(2) 2_556 2_556 ?
F1 P1 F3 90.6(2) 2_556 . ?
F1 P1 F3 89.4(2) . . ?
F1 P1 F3 90.6(2) . 2_556 ?
F2 P1 F2 180.0(3) . 2_556 ?
F2 P1 F3 89.1(2) . 2_556 ?
F2 P1 F3 90.9(2) 2_556 2_556 ?
F2 P1 F3 89.1(2) 2_556 . ?
F2 P1 F3 90.9(2) . . ?
F3 P1 F3 180.0(3) 2_556 . ?
F4 P2 F4 180.0 2_777 . ?
F5 P2 F4 89.6(2) 2_777 2_777 ?
F5 P2 F4 89.6(2) . . ?
F5 P2 F4 90.4(2) . 2_777 ?
F5 P2 F4 90.4(2) 2_777 . ?
F5 P2 F5 180.0 2_777 . ?
F5 P2 F6 89.9(2) 2_777 2_777 ?
F5 P2 F6 90.1(2) 2_777 . ?
F5 P2 F6 89.9(2) . . ?
F5 P2 F6 90.1(2) . 2_777 ?
F6 P2 F4 90.3(2) 2_777 2_777 ?
F6 P2 F4 90.3(2) . . ?
F6 P2 F4 89.7(2) . 2_777 ?
F6 P2 F4 89.7(2) 2_777 . ?
F6 P2 F6 180.0 2_777 . ?

loop_
_geom_bond_atom_site_label_1
_geom_bond_atom_site_label_2
_geom_bond_distance
_geom_bond_site_symmetry_2
_geom_bond_publ_flag
C1 C2 1.423(8) . ?
C1 C6 1.414(8) . ?
C1 N1 1.424(7) . ?
C1 Re1 2.249(5) . ?
C2 H2 0.9500 . ?
C2 C3 1.414(8) . ?
C2 Re1 2.234(5) . ?
C3 H3 0.9500 . ?
C3 C4 1.412(10) . ?
C3 Re1 2.245(5) . ?
C4 H4 0.9500 . ?
C4 C5 1.416(10) . ?
C4 Re1 2.237(5) . ?
C5 H5 0.9500 . ?
C5 C6 1.421(9) . ?
C5 Re1 2.231(6) . ?
C6 H6 0.9500 . ?
C6 Re1 2.229(6) . ?
C7 C8 1.481(8) . ?
C7 N1 1.421(7) . ?
C7 O2 1.215(7) . ?
C8 C9 1.391(7) . ?
C8 C11 1.380(8) . ?
C9 C10 1.474(8) . ?
C9 C14 1.385(8) . ?
C10 N1 1.429(7) . ?
C10 O1 1.207(7) . ?
C11 H11 0.9500 . ?
C11 C12 1.399(9) . ?
C12 H12 0.9500 . ?
C12 C13 1.400(9) . ?
C13 H13 0.9500 . ?
C13 C14 1.385(9) . ?
C14 H14 0.9500 . ?
C15 C16 1.422(7) . ?
C15 C20 1.433(7) . ?
C15 N2 1.418(7) . ?
C15 Re1 2.249(5) . ?
C16 H16 0.9500 . ?
C16 C17 1.415(8) . ?
C16 Re1 2.234(5) . ?
C17 H17 0.9500 . ?
C17 C18 1.418(8) . ?
C17 Re1 2.236(5) . ?
C18 H18 0.9500 . ?
C18 C19 1.406(8) . ?
C18 Re1 2.245(5) . ?
C19 H19 0.9500 . ?
C19 C20 1.418(8) . ?
C19 Re1 2.236(5) . ?
C20 H20 0.9500 . ?
C20 Re1 2.253(5) . ?
C21 C22 1.470(8) . ?
C21 N2 1.432(6) . ?
C21 O4 1.198(7) . ?
C22 C23 1.396(7) . ?
C22 C25 1.410(7) . ?
C23 C24 1.478(8) . ?
C23 C28 1.379(8) . ?
C24 N2 1.427(7) . ?
C24 O3 1.204(7) . ?
C25 H25 0.9500 . ?
C25 C26 1.366(8) . ?
C26 H26 0.9500 . ?
C26 C27 1.393(8) . ?
C27 H27 0.9500 . ?
C27 C28 1.398(8) . ?
C28 H28 0.9500 . ?
F1 P1 1.589(5) . ?
F2 P1 1.594(4) . ?
F3 P1 1.607(4) . ?
F4 P2 1.601(4) . ?
F5 P2 1.590(4) . ?
F6 P2 1.595(4) . ?

loop_
_geom_hbond_atom_site_label_D
_geom_hbond_atom_site_label_H
_geom_hbond_atom_site_label_A
_geom_hbond_distance_DH
_geom_hbond_distance_HA
_geom_hbond_distance_DA
_geom_hbond_angle_DHA
_geom_hbond_site_symmetry_A
_geom_hbond_publ_flag
C4 H4 F6 0.95 2.35 3.234(7) 154.4 1_545 yes
C5 H5 F4 0.95 2.44 3.238(7) 141.0 2_767 yes
C19 H19 F3 0.95 2.50 3.206(7) 131.4 . yes
C20 H20 F2 0.95 2.41 3.297(7) 155.4 2_556 yes
C26 H26 F6 0.95 2.46 3.130(7) 127.7 1_455 yes
C28 H28 O1 0.95 2.36 3.262(7) 159.3 2_666 yes

loop_
_geom_torsion_atom_site_label_1
_geom_torsion_atom_site_label_2
_geom_torsion_atom_site_label_3
_geom_torsion_atom_site_label_4
_geom_torsion
_geom_torsion_site_symmetry_1
_geom_torsion_site_symmetry_2
_geom_torsion_site_symmetry_3
_geom_torsion_site_symmetry_4
_geom_torsion_publ_flag
C1 C2 C3 C4 2.0(8) . . . . ?
C1 C2 C3 Re1 56.1(4) . . . . ?
C2 C1 C6 C5 2.5(8) . . . . ?
C2 C1 C6 Re1 -52.9(4) . . . . ?
C2 C1 N1 C7 148.9(5) . . . . ?
C2 C1 N1 C10 -35.2(7) . . . . ?
C2 C3 C4 C5 -0.1(9) . . . . ?
C2 C3 C4 Re1 54.0(5) . . . . ?
C3 C4 C5 C6 -0.6(9) . . . . ?
C3 C4 C5 Re1 54.4(5) . . . . ?
C4 C5 C6 C1 -0.5(8) . . . . ?
C4 C5 C6 Re1 55.3(5) . . . . ?
C6 C1 C2 C3 -3.2(8) . . . . ?
C6 C1 C2 Re1 52.9(4) . . . . ?
C6 C1 N1 C7 -31.9(8) . . . . ?
C6 C1 N1 C10 143.9(5) . . . . ?
C7 C8 C9 C10 -2.4(6) . . . . ?
C7 C8 C9 C14 179.7(5) . . . . ?
C7 C8 C11 C12 -179.5(6) . . . . ?
C8 C7 N1 C1 176.0(5) . . . . ?
C8 C7 N1 C10 -0.4(6) . . . . ?
C8 C9 C10 N1 2.2(6) . . . . ?
C8 C9 C10 O1 -175.9(6) . . . . ?
C8 C9 C14 C13 -0.8(9) . . . . ?
C8 C11 C12 C13 -0.3(9) . . . . ?
C9 C8 C11 C12 1.7(8) . . . . ?
C9 C10 N1 C1 -177.5(4) . . . . ?
C9 C10 N1 C7 -1.1(6) . . . . ?
C10 C9 C14 C13 -178.1(6) . . . . ?
C11 C8 C9 C10 176.6(5) . . . . ?
C11 C8 C9 C14 -1.2(9) . . . . ?
C11 C12 C13 C14 -1.7(10) . . . . ?
C12 C13 C14 C9 2.2(9) . . . . ?
C14 C9 C10 N1 179.8(6) . . . . ?
C14 C9 C10 O1 1.7(11) . . . . ?
C15 C16 C17 C18 1.3(8) . . . . ?
C15 C16 C17 Re1 55.8(4) . . . . ?
C16 C15 C20 C19 0.8(8) . . . . ?
C16 C15 C20 Re1 -53.8(4) . . . . ?
C16 C15 N2 C21 -29.4(7) . . . . ?
C16 C15 N2 C24 143.8(5) . . . . ?
C16 C17 C18 C19 -0.5(8) . . . . ?
C16 C17 C18 Re1 54.3(5) . . . . ?
C17 C18 C19 C20 -0.2(8) . . . . ?
C17 C18 C19 Re1 54.7(4) . . . . ?
C18 C19 C20 C15 0.0(8) . . . . ?
C18 C19 C20 Re1 54.8(5) . . . . ?
C20 C15 C16 C17 -1.4(8) . . . . ?
C20 C15 C16 Re1 54.1(4) . . . . ?
C20 C15 N2 C21 153.0(5) . . . . ?
C20 C15 N2 C24 -33.8(7) . . . . ?
C21 C22 C23 C24 -1.4(6) . . . . ?
C21 C22 C23 C28 -179.1(5) . . . . ?
C21 C22 C25 C26 179.0(5) . . . . ?
C22 C21 N2 C15 174.3(5) . . . . ?
C22 C21 N2 C24 0.3(6) . . . . ?
C22 C23 C24 N2 1.5(6) . . . . ?
C22 C23 C24 O3 -176.4(6) . . . . ?
C22 C23 C28 C27 -0.9(9) . . . . ?
C22 C25 C26 C27 1.1(9) . . . . ?
C23 C22 C25 C26 -0.8(8) . . . . ?
C23 C24 N2 C15 -175.1(5) . . . . ?
C23 C24 N2 C21 -1.1(6) . . . . ?
C24 C23 C28 C27 -178.1(6) . . . . ?
C25 C22 C23 C24 178.4(5) . . . . ?
C25 C22 C23 C28 0.7(8) . . . . ?
C25 C26 C27 C28 -1.3(9) . . . . ?
C26 C27 C28 C23 1.2(9) . . . . ?
C28 C23 C24 N2 179.0(6) . . . . ?
C28 C23 C24 O3 1.1(10) . . . . ?
N1 C1 C2 C3 176.0(5) . . . . ?
N1 C1 C2 Re1 -127.9(5) . . . . ?
N1 C1 C6 C5 -176.7(5) . . . . ?
N1 C1 C6 Re1 127.9(5) . . . . ?
N1 C7 C8 C9 1.8(6) . . . . ?
N1 C7 C8 C11 -177.2(6) . . . . ?
N2 C15 C16 C17 -179.0(5) . . . . ?
N2 C15 C16 Re1 -123.5(5) . . . . ?
N2 C15 C20 C19 178.4(5) . . . . ?
N2 C15 C20 Re1 123.8(5) . . . . ?
N2 C21 C22 C23 0.7(6) . . . . ?
N2 C21 C22 C25 -179.1(5) . . . . ?
O1 C10 N1 C1 0.7(9) . . . . ?
O1 C10 N1 C7 177.2(5) . . . . ?
O2 C7 C8 C9 -177.1(6) . . . . ?
O2 C7 C8 C11 4.0(10) . . . . ?
O2 C7 N1 C1 -5.1(9) . . . . ?
O2 C7 N1 C10 178.5(6) . . . . ?
O3 C24 N2 C15 2.9(9) . . . . ?
O3 C24 N2 C21 176.9(5) . . . . ?
O4 C21 C22 C23 -179.4(6) . . . . ?
O4 C21 C22 C25 0.9(10) . . . . ?
O4 C21 N2 C15 -5.6(8) . . . . ?
O4 C21 N2 C24 -179.7(5) . . . . ?
Re1 C1 C2 C3 -56.1(5) . . . . ?
Re1 C1 C6 C5 55.4(5) . . . . ?
Re1 C1 N1 C7 59.1(8) . . . . ?
Re1 C1 N1 C10 -125.0(5) . . . . ?
Re1 C2 C3 C4 -54.1(5) . . . . ?
Re1 C3 C4 C5 -54.1(5) . . . . ?
Re1 C4 C5 C6 -55.1(5) . . . . ?
Re1 C5 C6 C1 -55.8(5) . . . . ?
Re1 C15 C16 C17 -55.6(4) . . . . ?
Re1 C15 C20 C19 54.6(4) . . . . ?
Re1 C15 N2 C21 -118.0(5) . . . . ?
Re1 C15 N2 C24 55.1(7) . . . . ?
Re1 C16 C17 C18 -54.5(5) . . . . ?
Re1 C17 C18 C19 -54.8(5) . . . . ?
Re1 C18 C19 C20 -54.9(5) . . . . ?
Re1 C19 C20 C15 -54.8(4) . . . . ?

loop_
_twin_individual_id
_twin_individual_mass_fraction_refined
_oxdiff_twin_reflns_isolated
_oxdiff_twin_reflns_overlapped
_twin_individual_twin_lattice_type
_twin_individual_twin_matrix_11
_twin_individual_twin_matrix_12
_twin_individual_twin_matrix_13
_twin_individual_twin_matrix_21
_twin_individual_twin_matrix_22
_twin_individual_twin_matrix_23
_twin_individual_twin_matrix_31
_twin_individual_twin_matrix_32
_twin_individual_twin_matrix_33
1 0.8240(5) 14732 10589 ref 1.0000 0.0000 0.0000 0.0000 1.0000 0.0000 0.0000 0.0000 1.0000
2 0.1760(5) 14755 10589 nmt -1.0010 0.0001 -0.0002 0.3478 0.9995 0.4024 0.0001 0.0021 -1.0014
